data_7159659
loop_
_publ_author_name
'Arsenov, Mikhail A.'
'Stoletova, Nadezhda V.'
'Smol'yakov, Alexander F.'
'Savel'yeva, Tat'yana F.'
'Maleev, Victor I.'
'Loginov, Dmitry A.'
'Larionov, Vladimir A.'

_publ_section_title
;
 A synthetic route to artificial chiral &#x3b1;-amino acids featuring a
 3,4-dihydroisoquinolone core through a Rh(III)-catalyzed
 functionalization of allyl groups in chiral Ni(II) complexes.
;
_journal_issue 46
_journal_name_full 'Organic &amp; biomolecular chemistry'
_journal_page_first 9143
_journal_page_last 9149
_journal_paper_doi 10.1039/d3ob01513k
_journal_volume 21
_journal_year 2023
_chemical_absolute_configuration ad
_chemical_formula_moiety 'C37 H33 Br N4 Ni O4'
_chemical_formula_sum 'C37 H33 Br N4 Ni O4'
_chemical_formula_weight 736.29
_space_group_crystal_system monoclinic
_space_group_IT_number 4
_space_group_name_Hall 'P 2yb'
_space_group_name_H-M_alt 'P 1 21 1'
_atom_sites_solution_hydrogens geom
_atom_sites_solution_primary dual
_audit_creation_date 2023-10-24
_audit_creation_method
;
Olex2 1.5
(compiled 2023.08.24 svn.re1ec1418 for OlexSys, GUI svn.r6817)
;
_audit_update_record
;
2023-10-24 deposited with the CCDC.	2023-11-08 downloaded from the CCDC.
;
_cell_angle_alpha 90
_cell_angle_beta 91.310(4)
_cell_angle_gamma 90
_cell_formula_units_Z 4
_cell_length_a 11.8370(18)
_cell_length_b 22.263(4)
_cell_length_c 14.667(2)
_cell_measurement_reflns_used 2217
_cell_measurement_temperature 296.15
_cell_measurement_theta_max 26.01
_cell_measurement_theta_min 2.30
_cell_volume 3864.1(11)
_computing_cell_refinement 'SAINT V8.40B (?, 2016)'
_computing_data_reduction 'SAINT V8.40B (?, 2016)'
_computing_molecular_graphics 'Olex2 1.5 (Dolomanov et al., 2009)'
_computing_publication_material 'Olex2 1.5 (Dolomanov et al., 2009)'
_computing_structure_refinement 'XL  (Sheldrick, 2008)'
_computing_structure_solution 'SHELXT 2014/4 (Sheldrick, 2014)'
_diffrn_ambient_temperature 296.15
_diffrn_detector_area_resol_mean 8
_diffrn_measured_fraction_theta_full 0.998
_diffrn_measured_fraction_theta_max 0.988
_diffrn_measurement_device_type 'Bruker APEX-II CCD'
_diffrn_measurement_method '\f and \w scans'
_diffrn_radiation_type MoK\a
_diffrn_radiation_wavelength 0.71073
_diffrn_reflns_av_R_equivalents 0.1156
_diffrn_reflns_av_unetI/netI 0.3441
_diffrn_reflns_Laue_measured_fraction_full 0.998
_diffrn_reflns_Laue_measured_fraction_max 0.988
_diffrn_reflns_limit_h_max 15
_diffrn_reflns_limit_h_min -14
_diffrn_reflns_limit_k_max 29
_diffrn_reflns_limit_k_min -29
_diffrn_reflns_limit_l_max 16
_diffrn_reflns_limit_l_min -19
_diffrn_reflns_number 29687
_diffrn_reflns_point_group_measured_fraction_full 0.973
_diffrn_reflns_point_group_measured_fraction_max 0.938
_diffrn_reflns_theta_full 25.242
_diffrn_reflns_theta_max 28.400
_diffrn_reflns_theta_min 1.721
_diffrn_source_current 30.0
_diffrn_source_power 1.5
_diffrn_source_voltage 50.0
_diffrn_standards_number 0
_exptl_absorpt_coefficient_mu 1.576
_exptl_absorpt_correction_T_max 0.2627
_exptl_absorpt_correction_T_min 0.1872
_exptl_absorpt_correction_type multi-scan
_exptl_absorpt_process_details
;
SADABS-2016/2 (Bruker,2016/2) was used for absorption correction.
wR2(int) was 0.0935 before and 0.0701 after correction.
The Ratio of minimum to maximum transmission is 0.7126.
The \l/2 correction factor is Not present.
;
_exptl_crystal_colour red
_exptl_crystal_colour_primary red
_exptl_crystal_density_diffrn 1.266
_exptl_crystal_description needle
_exptl_crystal_F_000 1512
_exptl_crystal_size_max 0.18
_exptl_crystal_size_mid 0.09
_exptl_crystal_size_min 0.05
_refine_diff_density_max 0.351
_refine_diff_density_min -0.330
_refine_diff_density_rms 0.069
_refine_ls_abs_structure_details
;
 Refined as an inversion twin.
;
_refine_ls_abs_structure_Flack 0.125(16)
_refine_ls_extinction_method none
_refine_ls_goodness_of_fit_ref 0.854
_refine_ls_hydrogen_treatment constr
_refine_ls_matrix_type full
_refine_ls_number_parameters 646
_refine_ls_number_reflns 18182
_refine_ls_number_restraints 93
_refine_ls_restrained_S_all 0.854
_refine_ls_R_factor_all 0.2411
_refine_ls_R_factor_gt 0.0703
_refine_ls_shift/su_max 0.001
_refine_ls_shift/su_mean 0.000
_refine_ls_structure_factor_coef Fsqd
_refine_ls_weighting_details 'w=1/[\s^2^(Fo^2^)+(0.0252P)^2^] where P=(Fo^2^+2Fc^2^)/3'
_refine_ls_weighting_scheme calc
_refine_ls_wR_factor_gt 0.1422
_refine_ls_wR_factor_ref 0.1916
_reflns_Friedel_coverage 0.851
_reflns_Friedel_fraction_full 0.947
_reflns_Friedel_fraction_max 0.884
_reflns_number_gt 5677
_reflns_number_total 18182
_reflns_threshold_expression 'I > 2\s(I)'
_cod_data_source_file d3ob01513k2.cif
_cod_data_source_block a_CCDC1
_cod_depositor_comments 'Adding full bibliography for 7159658--7159659.cif.'
_cod_original_cell_volume 3864.2(11)
_cod_database_code 7159659
_shelx_shelxl_version_number 2018/3
_shelx_space_group_comment
;
The symmetry employed for this shelxl refinement is uniquely defined
by the following loop, which should always be used as a source of
symmetry information in preference to the above space-group names.
They are only intended as comments.
;
_shelx_estimated_absorpt_t_max 0.925
_shelx_estimated_absorpt_t_min 0.765
_olex2_refinement_description
;
1. Twinned data refinement
 Scales: 0.875(16)
 0.125(16)
2. Fixed Uiso
 At 1.2 times of:
  All C(H) groups, All C(H,H) groups, All N(H) groups
3. Restrained distances
 C29A-C28A
 1.55 with sigma of 0.01
 C11A-C12A
 1.43 with sigma of 0.01
4. Uiso/Uaniso restraints and constraints
Uanis(C36B) \\sim Ueq, Uanis(C35B) \\sim Ueq: with sigma of 0.001 and sigma for
terminal atoms of 0.002
Uanis(C1A) \\sim Ueq: with sigma of 0.001 and sigma for terminal atoms of 0.002
Uanis(C28B) \\sim Ueq, Uanis(C18B) \\sim Ueq: with sigma of 0.001 and sigma for
terminal atoms of 0.002
Uanis(C14B) \\sim Ueq: with sigma of 0.001 and sigma for terminal atoms of 0.002
Uanis(C28A) \\sim Ueq: with sigma of 0.001 and sigma for terminal atoms of 0.002
Uanis(C4A) \\sim Ueq: with sigma of 0.001 and sigma for terminal atoms of 0.002
Uanis(C30A) \\sim Ueq: with sigma of 0.001 and sigma for terminal atoms of 0.002
Uanis(N3B) \\sim Ueq: with sigma of 0.001 and sigma for terminal atoms of 0.002
Uanis(C29A) \\sim Ueq: with sigma of 0.001 and sigma for terminal atoms of 0.002
Uanis(C5B) \\sim Ueq: with sigma of 0.001 and sigma for terminal atoms of 0.002
Uanis(C2B) \\sim Ueq: with sigma of 0.001 and sigma for terminal atoms of 0.002
Uanis(C29B) \\sim Ueq: with sigma of 0.01 and sigma for terminal atoms of 0.02
Uanis(C28A) \\sim Ueq, Uanis(C29A) \\sim Ueq: with sigma of 0.01 and sigma for
terminal atoms of 0.02
Uanis(C31A) \\sim Ueq: with sigma of 0.01 and sigma for terminal atoms of 0.02
Uanis(C25B) = Uanis(C24B) = Uanis(C23B) = Uanis(C22B) = Uanis(C21B) =
Uanis(C20B)
Uanis(C6B) = Uanis(C7B) = Uanis(C8B) = Uanis(C9B) = Uanis(C10B) = Uanis(C11B)
Uanis(C18A) = Uanis(C19A) = Uanis(C14A) = Uanis(C15A) = Uanis(C16A) =
Uanis(C17A)
Uanis(C32A) = Uanis(C37A) = Uanis(C36A) = Uanis(C35A) = Uanis(C34A) =
Uanis(C33A)
5.a Ternary CH refined with riding coordinates:
 C2A(H2AA), C4A(H4A), C27A(H27A), C2B(H2BA), C4B(H4B), C27B(H27B)
5.b Secondary CH2 refined with riding coordinates:
 C3A(H3AA,H3AB), C5A(H5AA,H5AB), C28A(H28A,H28B), C29A(H29A,H29B), C30A(H30A,
 H30B), C31A(H31A,H31B), C3B(H3BA,H3BB), C5B(H5BA,H5BB), C28B(H28C,H28D),
 C29B(H29C,H29D), C30B(H30C,H30D), C31B(H31C,H31D)
5.c Aromatic/amide H refined with riding coordinates:
 N2A(H2A), C7A(H7A), C9A(H9A), C10A(H10A), C17A(H17A), C18A(H18A), C19A(H19A),
 C15A(H15A), C16A(H16A), C21A(H21A), C22A(H22A), C23A(H23A), C24A(H24A),
 C37A(H37A), C36A(H36A), C35A(H35A), C34A(H34A), C33A(H33A), N2B(H2B), C7B(H7B),
  C9B(H9B), C10B(H10B), C18B(H18B), C17B(H17B), C16B(H16B), C15B(H15B),
 C19B(H19B), C22B(H22B), C21B(H21B), C24B(H24B), C23B(H23B), C33B(H33B),
 C34B(H34B), C35B(H35B), C36B(H36B), C37B(H37B)
5.d Fitted hexagon refined as free rotating group:
 C11A(C6A,C7A,C8A,C9A,C10A), C17A(C18A,C19A,C14A,C15A,C16A), C32A(C37A,C36A,
 C35A,C34A,C33A), C7B(C8B,C9B,C10B,C11B,C6B), C18B(C17B,C16B,C15B,C14B,C19B),
 C22B(C21B,C20B,C25B,C24B,C23B), C32B(C33B,C34B,C35B,C36B,C37B)
;
_smtbx_masks_void_probe_radius 1.2
_smtbx_masks_void_truncation_radius 1.2
_olex2_submission_special_instructions 'No special instructions were received'

loop_
_space_group_symop_operation_xyz
'x, y, z'
'-x, y+1/2, -z'

loop_
_atom_site_label
_atom_site_type_symbol
_atom_site_fract_x
_atom_site_fract_y
_atom_site_fract_z
_atom_site_U_iso_or_equiv
_atom_site_adp_type
_atom_site_occupancy
_atom_site_site_symmetry_order
_atom_site_calc_flag
_atom_site_refinement_flags_posn
_atom_site_refinement_flags_adp
_atom_site_refinement_flags_occupancy
_atom_site_disorder_assembly
_atom_site_disorder_group
Br1A Br 0.08207(14) 0.60384(8) 0.45605(13) 0.1045(8) Uani 1 1 d . . . . .
Ni1A Ni 0.35832(14) 0.67821(7) 0.04489(11) 0.0633(7) Uani 1 1 d . . . . .
O1A O 0.2924(7) 0.6069(4) 0.0016(5) 0.065(2) Uani 1 1 d . . . . .
O2A O 0.3327(8) 0.5095(4) -0.0281(7) 0.090(3) Uani 1 1 d . . . . .
O3A O 0.6094(7) 0.4848(5) 0.3908(7) 0.084(3) Uani 1 1 d . . . . .
O4A O 0.3789(10) 0.8168(6) 0.2080(8) 0.118(5) Uani 1 1 d . . . . .
N1A N 0.4982(9) 0.6424(5) 0.0233(7) 0.061(3) Uani 1 1 d . . . . .
N2A N 0.5693(7) 0.5217(5) 0.2460(8) 0.067(3) Uani 1 1 d . . . . .
H2A H 0.631410 0.507122 0.226293 0.081 Uiso 1 1 calc R U . . .
N3A N 0.4206(9) 0.7481(4) 0.0884(7) 0.056(3) Uani 1 1 d . . . . .
N4A N 0.2158(8) 0.7098(5) 0.0647(8) 0.067(3) Uani 1 1 d . . . . .
C1A C 0.3610(13) 0.5625(7) -0.0040(10) 0.072(4) Uani 1 1 d . U . . .
C2A C 0.4872(10) 0.5750(5) 0.0064(9) 0.053(3) Uani 1 1 d . . . . .
H2AA H 0.525953 0.563894 -0.049454 0.064 Uiso 1 1 calc R U . . .
C3A C 0.5324(9) 0.5366(5) 0.0882(8) 0.054(4) Uani 1 1 d . . . . .
H3AA H 0.502480 0.496242 0.081347 0.064 Uiso 1 1 calc R U . . .
H3AB H 0.613938 0.533867 0.084087 0.064 Uiso 1 1 calc R U . . .
C4A C 0.5047(10) 0.5591(6) 0.1843(8) 0.055(3) Uani 1 1 d . U . . .
H4A H 0.528743 0.600959 0.191225 0.066 Uiso 1 1 calc R U . . .
C5A C 0.3852(10) 0.5542(6) 0.2020(8) 0.062(4) Uani 1 1 d . . . . .
H5AA H 0.357082 0.517740 0.173142 0.074 Uiso 1 1 calc R U . . .
H5AB H 0.346857 0.587737 0.172710 0.074 Uiso 1 1 calc R U . . .
C11A C 0.4301(6) 0.5322(3) 0.3651(7) 0.046(3) Uani 1 1 d DG . . . .
C6A C 0.3535(8) 0.5530(4) 0.2992(5) 0.071(4) Uani 1 1 d G . . . .
C7A C 0.2478(7) 0.5734(4) 0.3246(6) 0.063(4) Uani 1 1 d G . . . .
H7A H 0.196478 0.587344 0.280536 0.076 Uiso 1 1 calc R U . . .
C8A C 0.2188(6) 0.5730(4) 0.4159(7) 0.056(4) Uani 1 1 d G . . . .
C9A C 0.2954(8) 0.5522(4) 0.4818(5) 0.075(4) Uani 1 1 d G . . . .
H9A H 0.276006 0.551899 0.542863 0.090 Uiso 1 1 calc R U . . .
C10A C 0.4011(7) 0.5318(4) 0.4564(6) 0.071(4) Uani 1 1 d G . . . .
H10A H 0.452409 0.517819 0.500440 0.086 Uiso 1 1 calc R U . . .
C12A C 0.5399(11) 0.5067(7) 0.3374(10) 0.076(4) Uani 1 1 d D . . . .
C13A C 0.5878(11) 0.6696(6) 0.0146(8) 0.052(3) Uani 1 1 d . . . . .
C17A C 0.8786(7) 0.5794(4) -0.0926(7) 0.096(2) Uani 1 1 d G . . . .
H17A H 0.941461 0.560484 -0.116517 0.115 Uiso 1 1 calc R U . . .
C18A C 0.7933(9) 0.6007(4) -0.1506(5) 0.096(2) Uani 1 1 d G . . . .
H18A H 0.798939 0.596109 -0.213344 0.115 Uiso 1 1 calc R U . . .
C19A C 0.6994(8) 0.6290(4) -0.1148(7) 0.096(2) Uani 1 1 d G . . . .
H19A H 0.642238 0.643233 -0.153638 0.115 Uiso 1 1 calc R U . . .
C14A C 0.6909(7) 0.6358(4) -0.0210(8) 0.096(2) Uani 1 1 d G . . . .
C15A C 0.7763(9) 0.6145(4) 0.0370(5) 0.096(2) Uani 1 1 d G . . . .
H15A H 0.770575 0.619107 0.099721 0.115 Uiso 1 1 calc R U . . .
C16A C 0.8701(8) 0.5863(4) 0.0012(7) 0.096(2) Uani 1 1 d G . . . .
H16A H 0.927279 0.571984 0.040017 0.115 Uiso 1 1 calc R U . . .
C20A C 0.6088(11) 0.7349(6) 0.0311(9) 0.062(4) Uani 1 1 d . . . . .
C21A C 0.7092(11) 0.7634(7) 0.0103(9) 0.078(5) Uani 1 1 d . . . . .
H21A H 0.761129 0.738206 -0.017107 0.094 Uiso 1 1 calc R U . . .
C22A C 0.7458(13) 0.8188(6) 0.0215(11) 0.088(5) Uani 1 1 d . . . . .
H22A H 0.818594 0.831842 0.009420 0.106 Uiso 1 1 calc R U . . .
C23A C 0.6562(17) 0.8564(7) 0.0553(11) 0.101(6) Uani 1 1 d . . . . .
H23A H 0.665970 0.897743 0.059694 0.121 Uiso 1 1 calc R U . . .
C24A C 0.5642(14) 0.8323(6) 0.0790(10) 0.072(4) Uani 1 1 d . . . . .
H24A H 0.513712 0.858227 0.106472 0.086 Uiso 1 1 calc R U . . .
C25A C 0.5264(14) 0.7726(7) 0.0703(10) 0.080(4) Uani 1 1 d . . . . .
C26A C 0.3492(13) 0.7799(7) 0.1469(12) 0.078(5) Uani 1 1 d . . . . .
C27A C 0.2316(14) 0.7613(8) 0.1347(10) 0.094(5) Uani 1 1 d . . . . .
H27A H 0.186725 0.795983 0.114155 0.112 Uiso 1 1 calc R U . . .
C28A C 0.1725(12) 0.7318(7) 0.2212(10) 0.098(5) Uani 1 1 d D U . . .
H28A H 0.226906 0.707188 0.254660 0.117 Uiso 1 1 calc R U . . .
H28B H 0.146804 0.763186 0.261566 0.117 Uiso 1 1 calc R U . . .
C29A C 0.0726(15) 0.6933(9) 0.1901(13) 0.144(7) Uani 1 1 d D U . . .
H29A H 0.006786 0.717031 0.172885 0.172 Uiso 1 1 calc R U . . .
H29B H 0.052514 0.663326 0.234973 0.172 Uiso 1 1 calc R U . . .
C30A C 0.1302(14) 0.6664(7) 0.1089(11) 0.104(5) Uani 1 1 d . U . . .
H30A H 0.073226 0.655158 0.063486 0.125 Uiso 1 1 calc R U . . .
H30B H 0.169548 0.630158 0.127987 0.125 Uiso 1 1 calc R U . . .
C31A C 0.1617(12) 0.7314(6) -0.0221(10) 0.078(4) Uani 1 1 d . U . . .
H31A H 0.088185 0.747939 -0.008376 0.094 Uiso 1 1 calc R U . . .
H31B H 0.149421 0.697163 -0.061913 0.094 Uiso 1 1 calc R U . . .
C32A C 0.2267(8) 0.7779(4) -0.0729(6) 0.093(2) Uani 1 1 d G . . . .
C37A C 0.3115(8) 0.7584(3) -0.1299(7) 0.093(2) Uani 1 1 d G . . . .
H37A H 0.327374 0.717661 -0.134721 0.112 Uiso 1 1 calc R U . . .
C36A C 0.3724(7) 0.7999(5) -0.1798(6) 0.093(2) Uani 1 1 d G . . . .
H36A H 0.429113 0.786868 -0.217968 0.112 Uiso 1 1 calc R U . . .
C35A C 0.3486(8) 0.8608(4) -0.1727(6) 0.093(2) Uani 1 1 d G . . . .
H35A H 0.389395 0.888574 -0.206051 0.112 Uiso 1 1 calc R U . . .
C34A C 0.2639(8) 0.8803(3) -0.1157(7) 0.093(2) Uani 1 1 d G . . . .
H34A H 0.247937 0.921074 -0.110885 0.112 Uiso 1 1 calc R U . . .
C33A C 0.2029(7) 0.8388(5) -0.0658(6) 0.093(2) Uani 1 1 d G . . . .
H33A H 0.146196 0.851866 -0.027637 0.112 Uiso 1 1 calc R U . . .
Br1B Br 1.35395(13) 0.39034(8) 0.19367(13) 0.0904(7) Uani 1 1 d . . . . .
Ni1B Ni 0.68312(12) 0.25264(7) 0.47560(11) 0.0568(6) Uani 1 1 d . . . . .
O1B O 0.7460(7) 0.2978(4) 0.5645(5) 0.063(3) Uani 1 1 d . . . . .
O2B O 0.9037(9) 0.3449(5) 0.5977(7) 0.100(4) Uani 1 1 d . . . . .
O3B O 0.8216(9) 0.5117(5) 0.2174(8) 0.096(3) Uani 1 1 d . . . . .
O4B O 0.4406(7) 0.1903(4) 0.3144(6) 0.081(3) Uani 1 1 d . . . . .
N1B N 0.8213(7) 0.2546(5) 0.4224(7) 0.057(3) Uani 1 1 d . . . . .
N2B N 0.8382(8) 0.4693(4) 0.3547(8) 0.065(3) Uani 1 1 d . . . . .
H2B H 0.776643 0.486652 0.370194 0.078 Uiso 1 1 calc R U . . .
N3B N 0.6164(8) 0.2016(4) 0.3880(6) 0.057(3) Uani 1 1 d . U . . .
N4B N 0.5380(7) 0.2557(5) 0.5308(7) 0.053(3) Uani 1 1 d . . . . .
C1B C 0.8444(13) 0.3202(7) 0.5461(10) 0.075(5) Uani 1 1 d . . . . .
C2B C 0.8847(10) 0.3082(5) 0.4537(8) 0.054(3) Uani 1 1 d . U . . .
H2BA H 0.966371 0.301069 0.453967 0.064 Uiso 1 1 calc R U . . .
C3B C 0.8495(11) 0.3635(5) 0.3874(8) 0.061(4) Uani 1 1 d . . . . .
H3BA H 0.876453 0.354717 0.326878 0.073 Uiso 1 1 calc R U . . .
H3BB H 0.767629 0.365147 0.383111 0.073 Uiso 1 1 calc R U . . .
C4B C 0.8926(9) 0.4252(5) 0.4152(10) 0.061(4) Uani 1 1 d . . . . .
H4B H 0.865480 0.432943 0.476691 0.073 Uiso 1 1 calc R U . . .
C5B C 1.0190(10) 0.4283(6) 0.4205(9) 0.070(4) Uani 1 1 d . U . . .
H5BA H 1.049290 0.392621 0.450110 0.083 Uiso 1 1 calc R U . . .
H5BB H 1.042980 0.463152 0.455529 0.083 Uiso 1 1 calc R U . . .
C7B C 1.1702(7) 0.4143(4) 0.3048(6) 0.0683(18) Uani 1 1 d G . . . .
H7B H 1.215963 0.397447 0.350424 0.082 Uiso 1 1 calc R U . . .
C8B C 1.2109(5) 0.4211(4) 0.2173(6) 0.0683(18) Uani 1 1 d G . . . .
C9B C 1.1426(7) 0.4463(4) 0.1491(5) 0.0683(18) Uani 1 1 d G . . . .
H9B H 1.169800 0.450800 0.090508 0.082 Uiso 1 1 calc R U . . .
C10B C 1.0335(6) 0.4646(4) 0.1684(6) 0.0683(18) Uani 1 1 d G . . . .
H10B H 0.987722 0.481462 0.122818 0.082 Uiso 1 1 calc R U . . .
C11B C 0.9928(5) 0.4578(4) 0.2560(6) 0.0683(18) Uani 1 1 d G . . . .
C6B C 1.0611(7) 0.4327(4) 0.3242(5) 0.0683(18) Uani 1 1 d G . . . .
C12B C 0.8847(12) 0.4821(6) 0.2763(12) 0.071(5) Uani 1 1 d . . . . .
C13B C 0.8544(9) 0.2202(7) 0.3594(8) 0.063(4) Uani 1 1 d . . . . .
C18B C 1.1736(7) 0.2114(5) 0.3357(7) 0.092(5) Uani 1 1 d G U . . .
H18B H 1.234557 0.192833 0.365333 0.110 Uiso 1 1 calc R U . . .
C17B C 1.1906(6) 0.2450(5) 0.2574(7) 0.095(5) Uani 1 1 d G . . . .
H17B H 1.262846 0.248956 0.234546 0.114 Uiso 1 1 calc R U . . .
C16B C 1.0995(9) 0.2727(4) 0.2131(5) 0.085(5) Uani 1 1 d G . . . .
H16B H 1.110830 0.295212 0.160703 0.102 Uiso 1 1 calc R U . . .
C15B C 0.9915(7) 0.2668(4) 0.2472(6) 0.072(4) Uani 1 1 d G . . . .
H15B H 0.930524 0.285346 0.217644 0.087 Uiso 1 1 calc R U . . .
C14B C 0.9745(6) 0.2332(4) 0.3256(6) 0.070(4) Uani 1 1 d G U . . .
C19B C 1.0656(9) 0.2055(4) 0.3698(6) 0.093(5) Uani 1 1 d G . . . .
H19B H 1.054248 0.182967 0.422276 0.112 Uiso 1 1 calc R U . . .
C22B C 0.7953(6) 0.0827(3) 0.2198(5) 0.0647(17) Uani 1 1 d G . . . .
H22B H 0.833829 0.055880 0.183150 0.078 Uiso 1 1 calc R U . . .
C21B C 0.8521(5) 0.1311(4) 0.2595(6) 0.0647(17) Uani 1 1 d G . . . .
H21B H 0.928638 0.136629 0.249284 0.078 Uiso 1 1 calc R U . . .
C20B C 0.7945(6) 0.1711(3) 0.3143(6) 0.0647(17) Uani 1 1 d G . . . .
C25B C 0.6801(6) 0.1628(3) 0.3295(5) 0.0647(17) Uani 1 1 d G . . . .
C24B C 0.6233(5) 0.1144(4) 0.2899(6) 0.0647(17) Uani 1 1 d G . . . .
H24B H 0.546703 0.108849 0.300033 0.078 Uiso 1 1 calc R U . . .
C23B C 0.6809(6) 0.0744(3) 0.2350(6) 0.0647(17) Uani 1 1 d G . . . .
H23B H 0.642858 0.041990 0.208525 0.078 Uiso 1 1 calc R U . . .
C26B C 0.4982(10) 0.2114(7) 0.3791(11) 0.070(4) Uani 1 1 d . . . . .
C27B C 0.4565(10) 0.2496(6) 0.4488(9) 0.066(4) Uani 1 1 d . . . . .
H27B H 0.384682 0.233346 0.469805 0.079 Uiso 1 1 calc R U . . .
C28B C 0.4366(12) 0.3147(6) 0.4135(10) 0.082(4) Uani 1 1 d . U . . .
H28C H 0.356819 0.323735 0.405650 0.099 Uiso 1 1 calc R U . . .
H28D H 0.474795 0.322001 0.356710 0.099 Uiso 1 1 calc R U . . .
C29B C 0.4936(16) 0.3516(9) 0.4972(14) 0.125(6) Uani 1 1 d . U . . .
H29C H 0.566710 0.366795 0.479517 0.150 Uiso 1 1 calc R U . . .
H29D H 0.446247 0.385735 0.511796 0.150 Uiso 1 1 calc R U . . .
C30B C 0.5076(11) 0.3127(5) 0.5785(9) 0.067(4) Uani 1 1 d . . . . .
H30C H 0.438053 0.308870 0.611787 0.080 Uiso 1 1 calc R U . . .
H30D H 0.567766 0.326615 0.619224 0.080 Uiso 1 1 calc R U . . .
C31B C 0.5340(10) 0.2016(6) 0.5956(8) 0.069(4) Uani 1 1 d . . . . .
H31C H 0.567270 0.167455 0.565069 0.083 Uiso 1 1 calc R U . . .
H31D H 0.581481 0.210502 0.648650 0.083 Uiso 1 1 calc R U . . .
C32B C 0.4182(6) 0.1827(4) 0.6288(6) 0.067(4) Uani 1 1 d G . . . .
C33B C 0.3531(8) 0.1405(4) 0.5815(5) 0.075(4) Uani 1 1 d G . . . .
H33B H 0.380921 0.122427 0.529423 0.090 Uiso 1 1 calc R U . . .
C34B C 0.2464(8) 0.1254(4) 0.6119(7) 0.101(6) Uani 1 1 d G . . . .
H34B H 0.202867 0.097236 0.580172 0.121 Uiso 1 1 calc R U . . .
C35B C 0.2048(6) 0.1525(5) 0.6896(7) 0.110(6) Uani 1 1 d G U . . .
H35B H 0.133440 0.142388 0.709982 0.132 Uiso 1 1 calc R U . . .
C36B C 0.2699(8) 0.1946(5) 0.7370(6) 0.086(5) Uani 1 1 d G U . . .
H36B H 0.242068 0.212729 0.789047 0.103 Uiso 1 1 calc R U . . .
C37B C 0.3766(8) 0.2097(4) 0.7066(6) 0.109(6) Uani 1 1 d G . . . .
H37B H 0.420122 0.237920 0.738301 0.131 Uiso 1 1 calc R U . . .

loop_
_atom_site_aniso_label
_atom_site_aniso_U_11
_atom_site_aniso_U_22
_atom_site_aniso_U_33
_atom_site_aniso_U_23
_atom_site_aniso_U_13
_atom_site_aniso_U_12
Br1A 0.0859(13) 0.0998(14) 0.1291(17) -0.0230(12) 0.0324(11) 0.0138(10)
Ni1A 0.0619(12) 0.0603(12) 0.0677(13) 0.0036(10) 0.0011(8) -0.0033(10)
O1A 0.060(6) 0.061(6) 0.073(6) 0.014(5) 0.006(4) -0.019(5)
O2A 0.104(8) 0.052(6) 0.113(8) 0.001(6) 0.000(6) -0.017(6)
O3A 0.038(6) 0.111(8) 0.102(8) 0.035(7) 0.014(5) 0.001(5)
O4A 0.110(10) 0.125(10) 0.121(11) -0.061(9) 0.018(7) -0.022(8)
N1A 0.048(7) 0.046(7) 0.090(9) -0.032(6) 0.020(6) -0.017(6)
N2A 0.019(6) 0.072(8) 0.110(10) -0.016(7) 0.005(6) 0.000(5)
N3A 0.057(7) 0.041(6) 0.069(7) 0.010(6) -0.006(6) 0.000(6)
N4A 0.052(7) 0.078(8) 0.071(8) 0.005(7) -0.012(6) 0.009(6)
C1A 0.072(4) 0.072(4) 0.072(4) 0.0004(14) 0.0018(14) -0.0002(14)
C2A 0.051(8) 0.041(8) 0.068(9) 0.017(7) 0.003(7) -0.008(6)
C3A 0.026(7) 0.033(7) 0.102(11) -0.009(7) -0.009(6) -0.001(5)
C4A 0.055(4) 0.055(4) 0.055(4) -0.0002(14) 0.0012(14) 0.0000(14)
C5A 0.050(9) 0.075(10) 0.059(10) -0.006(7) 0.006(7) 0.006(7)
C11A 0.035(7) 0.051(8) 0.053(9) -0.021(7) 0.005(7) -0.017(6)
C6A 0.052(9) 0.065(10) 0.097(13) 0.003(9) 0.001(9) 0.015(8)
C7A 0.057(9) 0.060(9) 0.072(11) 0.015(8) -0.006(7) -0.011(7)
C8A 0.080(10) 0.059(8) 0.028(8) -0.008(7) 0.002(7) 0.002(7)
C9A 0.085(11) 0.081(11) 0.061(10) -0.004(8) 0.029(9) 0.012(9)
C10A 0.082(11) 0.064(10) 0.069(11) 0.011(8) 0.016(8) -0.022(8)
C12A 0.087(13) 0.098(12) 0.043(10) 0.002(9) 0.004(9) -0.001(10)
C13A 0.060(9) 0.046(9) 0.050(8) -0.005(6) 0.012(6) 0.024(7)
C17A 0.105(6) 0.064(4) 0.119(6) 0.018(5) 0.025(5) -0.006(4)
C18A 0.105(6) 0.064(4) 0.119(6) 0.018(5) 0.025(5) -0.006(4)
C19A 0.105(6) 0.064(4) 0.119(6) 0.018(5) 0.025(5) -0.006(4)
C14A 0.105(6) 0.064(4) 0.119(6) 0.018(5) 0.025(5) -0.006(4)
C15A 0.105(6) 0.064(4) 0.119(6) 0.018(5) 0.025(5) -0.006(4)
C16A 0.105(6) 0.064(4) 0.119(6) 0.018(5) 0.025(5) -0.006(4)
C20A 0.059(9) 0.051(9) 0.075(10) 0.012(7) 0.008(7) -0.006(7)
C21A 0.057(9) 0.114(14) 0.064(10) -0.001(9) 0.025(7) -0.009(10)
C22A 0.095(13) 0.040(9) 0.130(15) -0.029(9) 0.023(10) -0.041(9)
C23A 0.163(18) 0.049(10) 0.095(13) -0.013(9) 0.060(12) -0.005(12)
C24A 0.103(13) 0.040(9) 0.075(11) -0.010(8) 0.040(9) 0.004(8)
C25A 0.075(12) 0.076(12) 0.091(12) 0.005(9) 0.009(9) -0.007(10)
C26A 0.052(10) 0.072(11) 0.113(15) 0.010(10) 0.029(10) 0.007(9)
C27A 0.107(14) 0.110(14) 0.065(11) 0.002(10) 0.024(9) 0.013(11)
C28A 0.098(5) 0.098(5) 0.098(5) 0.0002(14) 0.0025(14) 0.0000(14)
C29A 0.144(7) 0.144(7) 0.144(7) -0.0002(14) 0.0034(14) 0.0000(14)
C30A 0.104(5) 0.104(6) 0.104(5) 0.0004(14) 0.0028(14) -0.0001(14)
C31A 0.088(9) 0.056(8) 0.091(9) 0.016(7) 0.013(8) -0.018(7)
C32A 0.086(5) 0.097(5) 0.097(6) 0.019(4) -0.012(3) -0.001(4)
C37A 0.086(5) 0.097(5) 0.097(6) 0.019(4) -0.012(3) -0.001(4)
C36A 0.086(5) 0.097(5) 0.097(6) 0.019(4) -0.012(3) -0.001(4)
C35A 0.086(5) 0.097(5) 0.097(6) 0.019(4) -0.012(3) -0.001(4)
C34A 0.086(5) 0.097(5) 0.097(6) 0.019(4) -0.012(3) -0.001(4)
C33A 0.086(5) 0.097(5) 0.097(6) 0.019(4) -0.012(3) -0.001(4)
Br1B 0.0578(10) 0.0887(12) 0.1249(15) 0.0228(10) 0.0085(9) 0.0095(9)
Ni1B 0.0414(10) 0.0652(12) 0.0638(12) 0.0074(10) 0.0033(8) -0.0079(9)
O1B 0.030(5) 0.096(7) 0.064(6) -0.011(5) 0.003(4) -0.036(5)
O2B 0.085(8) 0.151(10) 0.063(8) 0.016(7) 0.004(6) -0.030(8)
O3B 0.087(8) 0.081(8) 0.122(9) 0.001(7) -0.002(7) 0.024(6)
O4B 0.034(5) 0.117(9) 0.091(7) -0.021(7) -0.025(5) 0.010(5)
N1B 0.029(6) 0.055(7) 0.086(8) 0.002(7) 0.004(5) -0.006(5)
N2B 0.029(6) 0.050(7) 0.118(11) -0.002(7) -0.006(6) 0.012(5)
N3B 0.057(3) 0.058(3) 0.058(3) 0.0002(14) 0.0010(14) -0.0007(14)
N4B 0.035(6) 0.061(7) 0.063(7) 0.003(6) 0.015(5) 0.008(6)
C1B 0.047(10) 0.100(12) 0.076(12) -0.039(9) -0.034(9) 0.025(9)
C2B 0.054(3) 0.054(3) 0.054(3) 0.0005(14) 0.0013(14) -0.0004(14)
C3B 0.062(9) 0.060(9) 0.060(9) 0.002(7) -0.003(7) -0.011(7)
C4B 0.026(7) 0.040(8) 0.119(12) 0.009(8) 0.008(7) 0.007(6)
C5B 0.069(4) 0.069(4) 0.070(4) 0.0003(14) 0.0017(14) -0.0004(14)
C7B 0.049(4) 0.061(4) 0.094(5) 0.012(4) -0.012(3) -0.014(3)
C8B 0.049(4) 0.061(4) 0.094(5) 0.012(4) -0.012(3) -0.014(3)
C9B 0.049(4) 0.061(4) 0.094(5) 0.012(4) -0.012(3) -0.014(3)
C10B 0.049(4) 0.061(4) 0.094(5) 0.012(4) -0.012(3) -0.014(3)
C11B 0.049(4) 0.061(4) 0.094(5) 0.012(4) -0.012(3) -0.014(3)
C6B 0.049(4) 0.061(4) 0.094(5) 0.012(4) -0.012(3) -0.014(3)
C12B 0.063(11) 0.044(9) 0.107(13) -0.001(9) 0.050(10) -0.011(8)
C13B 0.033(8) 0.118(12) 0.039(8) 0.038(8) 0.012(6) 0.031(8)
C18B 0.092(5) 0.092(5) 0.093(5) 0.0002(14) 0.0015(14) 0.0000(14)
C17B 0.045(9) 0.135(15) 0.108(13) -0.037(12) 0.040(8) -0.030(10)
C16B 0.079(11) 0.105(13) 0.072(11) -0.002(9) 0.003(9) -0.009(10)
C15B 0.043(8) 0.068(10) 0.108(12) 0.008(8) 0.029(7) -0.010(7)
C14B 0.070(4) 0.071(4) 0.071(4) -0.0001(14) 0.0012(14) 0.0005(14)
C19B 0.092(12) 0.081(10) 0.107(13) 0.064(9) 0.033(9) 0.046(9)
C22B 0.053(4) 0.069(4) 0.071(4) -0.004(3) -0.007(3) -0.010(3)
C21B 0.053(4) 0.069(4) 0.071(4) -0.004(3) -0.007(3) -0.010(3)
C20B 0.053(4) 0.069(4) 0.071(4) -0.004(3) -0.007(3) -0.010(3)
C25B 0.053(4) 0.069(4) 0.071(4) -0.004(3) -0.007(3) -0.010(3)
C24B 0.053(4) 0.069(4) 0.071(4) -0.004(3) -0.007(3) -0.010(3)
C23B 0.053(4) 0.069(4) 0.071(4) -0.004(3) -0.007(3) -0.010(3)
C26B 0.024(8) 0.098(12) 0.089(12) 0.021(10) -0.002(7) 0.019(8)
C27B 0.051(8) 0.072(9) 0.076(10) 0.034(8) 0.020(7) 0.047(8)
C28B 0.083(5) 0.082(5) 0.082(5) 0.0001(14) 0.0022(14) 0.0004(14)
C29B 0.115(11) 0.120(11) 0.142(11) 0.021(10) 0.029(9) 0.006(9)
C30B 0.088(11) 0.044(8) 0.069(10) -0.014(8) -0.002(8) 0.017(7)
C31B 0.068(10) 0.091(12) 0.049(9) 0.002(8) -0.006(7) 0.022(8)
C32B 0.038(8) 0.118(12) 0.046(8) 0.022(9) 0.018(6) -0.014(8)
C33B 0.050(9) 0.074(10) 0.101(12) -0.017(9) 0.005(8) -0.043(8)
C34B 0.103(13) 0.062(10) 0.137(16) 0.050(10) -0.050(11) -0.052(9)
C35B 0.110(6) 0.110(6) 0.110(6) 0.0003(14) 0.0030(14) 0.0000(14)
C36B 0.086(5) 0.086(5) 0.085(5) -0.0001(14) 0.0022(14) -0.0002(14)
C37B 0.094(13) 0.186(18) 0.050(10) 0.019(11) 0.019(9) 0.037(12)

loop_
_atom_type_symbol
_atom_type_description
_atom_type_scat_dispersion_real
_atom_type_scat_dispersion_imag
_atom_type_scat_source
C C 0.0033 0.0016 'International Tables Vol C Tables 4.2.6.8 and 6.1.1.4'
H H 0.0000 0.0000 'International Tables Vol C Tables 4.2.6.8 and 6.1.1.4'
Br Br -0.2901 2.4595 'International Tables Vol C Tables 4.2.6.8 and 6.1.1.4'
N N 0.0061 0.0033 'International Tables Vol C Tables 4.2.6.8 and 6.1.1.4'
Ni Ni 0.3393 1.1124 'International Tables Vol C Tables 4.2.6.8 and 6.1.1.4'
O O 0.0106 0.0060 'International Tables Vol C Tables 4.2.6.8 and 6.1.1.4'

loop_
_geom_angle_atom_site_label_1
_geom_angle_atom_site_label_2
_geom_angle_atom_site_label_3
_geom_angle
_geom_angle_site_symmetry_1
_geom_angle_site_symmetry_3
_geom_angle_publ_flag
N1A Ni1A O1A 86.8(4) . . ?
N3A Ni1A O1A 179.0(4) . . ?
N3A Ni1A N1A 94.0(5) . . ?
N3A Ni1A N4A 89.1(5) . . ?
N4A Ni1A O1A 90.1(4) . . ?
N4A Ni1A N1A 176.9(5) . . ?
C1A O1A Ni1A 114.5(9) . . ?
C2A N1A Ni1A 112.0(8) . . ?
C13A N1A Ni1A 125.1(9) . . ?
C13A N1A C2A 122.5(11) . . ?
C4A N2A H2A 117.0 . . ?
C12A N2A H2A 117.0 . . ?
C12A N2A C4A 126.0(10) . . ?
C25A N3A Ni1A 128.4(10) . . ?
C25A N3A C26A 118.2(12) . . ?
C26A N3A Ni1A 113.4(10) . . ?
C27A N4A Ni1A 106.8(8) . . ?
C27A N4A C30A 104.7(11) . . ?
C30A N4A Ni1A 115.7(9) . . ?
C31A N4A Ni1A 111.3(9) . . ?
C31A N4A C27A 111.7(11) . . ?
C31A N4A C30A 106.6(10) . . ?
O1A C1A C2A 118.2(13) . . ?
O2A C1A O1A 124.6(14) . . ?
O2A C1A C2A 116.7(13) . . ?
N1A C2A H2AA 110.2 . . ?
N1A C2A C3A 112.9(10) . . ?
C1A C2A N1A 106.0(11) . . ?
C1A C2A H2AA 110.2 . . ?
C1A C2A C3A 107.1(9) . . ?
C3A C2A H2AA 110.2 . . ?
C2A C3A H3AA 108.1 . . ?
C2A C3A H3AB 108.1 . . ?
H3AA C3A H3AB 107.3 . . ?
C4A C3A C2A 116.7(10) . . ?
C4A C3A H3AA 108.1 . . ?
C4A C3A H3AB 108.1 . . ?
N2A C4A C3A 105.5(10) . . ?
N2A C4A H4A 109.6 . . ?
N2A C4A C5A 110.6(10) . . ?
C3A C4A H4A 109.6 . . ?
C5A C4A C3A 111.7(10) . . ?
C5A C4A H4A 109.6 . . ?
C4A C5A H5AA 108.2 . . ?
C4A C5A H5AB 108.2 . . ?
C4A C5A C6A 116.3(10) . . ?
H5AA C5A H5AB 107.4 . . ?
C6A C5A H5AA 108.2 . . ?
C6A C5A H5AB 108.2 . . ?
C6A C11A C10A 120.0 . . ?
C6A C11A C12A 120.0(9) . . ?
C10A C11A C12A 119.9(9) . . ?
C11A C6A C5A 119.9(8) . . ?
C11A C6A C7A 120.0 . . ?
C7A C6A C5A 120.1(8) . . ?
C6A C7A H7A 120.0 . . ?
C6A C7A C8A 120.0 . . ?
C8A C7A H7A 120.0 . . ?
C7A C8A Br1A 122.5(6) . . ?
C9A C8A Br1A 117.4(6) . . ?
C9A C8A C7A 120.0 . . ?
C8A C9A H9A 120.0 . . ?
C10A C9A C8A 120.0 . . ?
C10A C9A H9A 120.0 . . ?
C11A C10A H10A 120.0 . . ?
C9A C10A C11A 120.0 . . ?
C9A C10A H10A 120.0 . . ?
O3A C12A N2A 121.2(11) . . ?
O3A C12A C11A 123.9(12) . . ?
N2A C12A C11A 113.6(11) . . ?
N1A C13A C14A 119.1(11) . . ?
N1A C13A C20A 127.1(11) . . ?
C20A C13A C14A 113.7(11) . . ?
C18A C17A H17A 120.0 . . ?
C18A C17A C16A 120.0 . . ?
C16A C17A H17A 120.0 . . ?
C17A C18A H18A 120.0 . . ?
C19A C18A C17A 120.0 . . ?
C19A C18A H18A 120.0 . . ?
C18A C19A H19A 120.0 . . ?
C14A C19A C18A 120.0 . . ?
C14A C19A H19A 120.0 . . ?
C19A C14A C13A 117.9(9) . . ?
C19A C14A C15A 120.0 . . ?
C15A C14A C13A 122.1(9) . . ?
C14A C15A H15A 120.0 . . ?
C16A C15A C14A 120.0 . . ?
C16A C15A H15A 120.0 . . ?
C17A C16A H16A 120.0 . . ?
C15A C16A C17A 120.0 . . ?
C15A C16A H16A 120.0 . . ?
C21A C20A C13A 123.3(13) . . ?
C21A C20A C25A 114.9(13) . . ?
C25A C20A C13A 121.9(12) . . ?
C20A C21A H21A 113.5 . . ?
C22A C21A C20A 133.0(15) . . ?
C22A C21A H21A 113.5 . . ?
C21A C22A H22A 125.0 . . ?
C21A C22A C23A 110.0(14) . . ?
C23A C22A H22A 125.0 . . ?
C22A C23A H23A 120.4 . . ?
C24A C23A C22A 119.3(14) . . ?
C24A C23A H23A 120.4 . . ?
C23A C24A H24A 114.8 . . ?
C23A C24A C25A 130.4(15) . . ?
C25A C24A H24A 114.8 . . ?
N3A C25A C20A 118.3(13) . . ?
N3A C25A C24A 129.6(14) . . ?
C24A C25A C20A 112.0(13) . . ?
O4A C26A N3A 126.8(14) . . ?
O4A C26A C27A 121.5(14) . . ?
N3A C26A C27A 111.5(15) . . ?
N4A C27A H27A 108.9 . . ?
N4A C27A C28A 99.9(12) . . ?
C26A C27A N4A 113.0(13) . . ?
C26A C27A H27A 108.9 . . ?
C26A C27A C28A 116.8(13) . . ?
C28A C27A H27A 108.9 . . ?
C27A C28A H28A 109.6 . . ?
C27A C28A H28B 109.6 . . ?
H28A C28A H28B 108.1 . . ?
C29A C28A C27A 110.1(14) . . ?
C29A C28A H28A 109.6 . . ?
C29A C28A H28B 109.6 . . ?
C28A C29A H29A 112.6 . . ?
C28A C29A H29B 112.6 . . ?
C28A C29A C30A 95.6(14) . . ?
H29A C29A H29B 110.1 . . ?
C30A C29A H29A 112.6 . . ?
C30A C29A H29B 112.6 . . ?
N4A C30A H30A 108.9 . . ?
N4A C30A H30B 108.9 . . ?
C29A C30A N4A 113.2(13) . . ?
C29A C30A H30A 108.9 . . ?
C29A C30A H30B 108.9 . . ?
H30A C30A H30B 107.7 . . ?
N4A C31A H31A 108.4 . . ?
N4A C31A H31B 108.4 . . ?
N4A C31A C32A 115.6(11) . . ?
H31A C31A H31B 107.4 . . ?
C32A C31A H31A 108.4 . . ?
C32A C31A H31B 108.4 . . ?
C37A C32A C31A 118.0(9) . . ?
C37A C32A C33A 120.0 . . ?
C33A C32A C31A 121.9(9) . . ?
C32A C37A H37A 120.0 . . ?
C36A C37A C32A 120.0 . . ?
C36A C37A H37A 120.0 . . ?
C37A C36A H36A 120.0 . . ?
C37A C36A C35A 120.0 . . ?
C35A C36A H36A 120.0 . . ?
C36A C35A H35A 120.0 . . ?
C36A C35A C34A 120.0 . . ?
C34A C35A H35A 120.0 . . ?
C35A C34A H34A 120.0 . . ?
C33A C34A C35A 120.0 . . ?
C33A C34A H34A 120.0 . . ?
C32A C33A H33A 120.0 . . ?
C34A C33A C32A 120.0 . . ?
C34A C33A H33A 120.0 . . ?
O1B Ni1B N1B 86.4(4) . . ?
O1B Ni1B N3B 176.5(4) . . ?
O1B Ni1B N4B 91.9(4) . . ?
N1B Ni1B N3B 95.1(5) . . ?
N1B Ni1B N4B 176.6(5) . . ?
N3B Ni1B N4B 86.8(4) . . ?
C1B O1B Ni1B 115.0(8) . . ?
C2B N1B Ni1B 109.9(8) . . ?
C13B N1B Ni1B 126.2(9) . . ?
C13B N1B C2B 123.4(11) . . ?
C4B N2B H2B 120.4 . . ?
C12B N2B H2B 120.4 . . ?
C12B N2B C4B 119.2(12) . . ?
C25B N3B Ni1B 123.6(7) . . ?
C26B N3B Ni1B 111.6(9) . . ?
C26B N3B C25B 124.4(10) . . ?
C27B N4B Ni1B 102.7(7) . . ?
C27B N4B C31B 112.8(9) . . ?
C30B N4B Ni1B 117.1(8) . . ?
C30B N4B C27B 106.8(9) . . ?
C30B N4B C31B 111.4(9) . . ?
C31B N4B Ni1B 105.9(7) . . ?
O1B C1B C2B 115.5(12) . . ?
O2B C1B O1B 125.4(15) . . ?
O2B C1B C2B 118.9(15) . . ?
N1B C2B C1B 105.1(11) . . ?
N1B C2B H2BA 111.5 . . ?
N1B C2B C3B 107.8(9) . . ?
C1B C2B H2BA 111.5 . . ?
C1B C2B C3B 109.3(11) . . ?
C3B C2B H2BA 111.5 . . ?
C2B C3B H3BA 108.1 . . ?
C2B C3B H3BB 108.1 . . ?
H3BA C3B H3BB 107.3 . . ?
C4B C3B C2B 116.6(10) . . ?
C4B C3B H3BA 108.1 . . ?
C4B C3B H3BB 108.1 . . ?
N2B C4B C3B 107.7(10) . . ?
N2B C4B H4B 106.9 . . ?
N2B C4B C5B 115.2(10) . . ?
C3B C4B H4B 106.9 . . ?
C5B C4B C3B 112.6(10) . . ?
C5B C4B H4B 106.9 . . ?
C4B C5B H5BA 110.2 . . ?
C4B C5B H5BB 110.2 . . ?
C4B C5B C6B 107.7(10) . . ?
H5BA C5B H5BB 108.5 . . ?
C6B C5B H5BA 110.2 . . ?
C6B C5B H5BB 110.2 . . ?
C8B C7B H7B 120.0 . . ?
C8B C7B C6B 120.0 . . ?
C6B C7B H7B 120.0 . . ?
C7B C8B Br1B 117.8(5) . . ?
C7B C8B C9B 120.0 . . ?
C9B C8B Br1B 122.0(5) . . ?
C8B C9B H9B 120.0 . . ?
C10B C9B C8B 120.0 . . ?
C10B C9B H9B 120.0 . . ?
C9B C10B H10B 120.0 . . ?
C11B C10B C9B 120.0 . . ?
C11B C10B H10B 120.0 . . ?
C10B C11B C6B 120.0 . . ?
C10B C11B C12B 118.9(9) . . ?
C6B C11B C12B 120.9(10) . . ?
C7B C6B C5B 120.0(8) . . ?
C11B C6B C5B 119.9(8) . . ?
C11B C6B C7B 120.0 . . ?
O3B C12B N2B 116.3(13) . . ?
O3B C12B C11B 123.7(13) . . ?
N2B C12B C11B 119.6(15) . . ?
N1B C13B C14B 115.0(12) . . ?
N1B C13B C20B 129.0(10) . . ?
C20B C13B C14B 115.9(10) . . ?
C17B C18B H18B 120.0 . . ?
C17B C18B C19B 120.0 . . ?
C19B C18B H18B 120.0 . . ?
C18B C17B H17B 120.0 . . ?
C18B C17B C16B 120.0 . . ?
C16B C17B H17B 120.0 . . ?
C17B C16B H16B 120.0 . . ?
C17B C16B C15B 120.0 . . ?
C15B C16B H16B 120.0 . . ?
C16B C15B H15B 120.0 . . ?
C14B C15B C16B 120.0 . . ?
C14B C15B H15B 120.0 . . ?
C15B C14B C13B 121.2(8) . . ?
C15B C14B C19B 120.0 . . ?
C19B C14B C13B 118.5(8) . . ?
C18B C19B H19B 120.0 . . ?
C14B C19B C18B 120.0 . . ?
C14B C19B H19B 120.0 . . ?
C21B C22B H22B 120.0 . . ?
C21B C22B C23B 120.0 . . ?
C23B C22B H22B 120.0 . . ?
C22B C21B H21B 120.0 . . ?
C20B C21B C22B 120.0 . . ?
C20B C21B H21B 120.0 . . ?
C21B C20B C13B 120.3(7) . . ?
C21B C20B C25B 120.0 . . ?
C25B C20B C13B 119.6(7) . . ?
C20B C25B N3B 122.7(7) . . ?
C24B C25B N3B 117.3(7) . . ?
C24B C25B C20B 120.0 . . ?
C25B C24B H24B 120.0 . . ?
C25B C24B C23B 120.0 . . ?
C23B C24B H24B 120.0 . . ?
C22B C23B H23B 120.0 . . ?
C24B C23B C22B 120.0 . . ?
C24B C23B H23B 120.0 . . ?
O4B C26B N3B 122.1(13) . . ?
O4B C26B C27B 125.3(12) . . ?
N3B C26B C27B 112.5(13) . . ?
N4B C27B H27B 108.8 . . ?
N4B C27B C28B 105.5(11) . . ?
C26B C27B N4B 113.2(10) . . ?
C26B C27B H27B 108.8 . . ?
C26B C27B C28B 111.6(11) . . ?
C28B C27B H27B 108.8 . . ?
C27B C28B H28C 111.9 . . ?
C27B C28B H28D 111.9 . . ?
C27B C28B C29B 99.4(12) . . ?
H28C C28B H28D 109.6 . . ?
C29B C28B H28C 111.9 . . ?
C29B C28B H28D 111.9 . . ?
C28B C29B H29C 109.5 . . ?
C28B C29B H29D 109.5 . . ?
H29C C29B H29D 108.1 . . ?
C30B C29B C28B 110.6(14) . . ?
C30B C29B H29C 109.5 . . ?
C30B C29B H29D 109.5 . . ?
N4B C30B H30C 112.1 . . ?
N4B C30B H30D 112.1 . . ?
C29B C30B N4B 98.2(12) . . ?
C29B C30B H30C 112.1 . . ?
C29B C30B H30D 112.1 . . ?
H30C C30B H30D 109.8 . . ?
N4B C31B H31C 108.0 . . ?
N4B C31B H31D 108.0 . . ?
H31C C31B H31D 107.3 . . ?
C32B C31B N4B 117.1(9) . . ?
C32B C31B H31C 108.0 . . ?
C32B C31B H31D 108.0 . . ?
C33B C32B C31B 121.2(8) . . ?
C33B C32B C37B 120.0 . . ?
C37B C32B C31B 118.7(8) . . ?
C32B C33B H33B 120.0 . . ?
C32B C33B C34B 120.0 . . ?
C34B C33B H33B 120.0 . . ?
C33B C34B H34B 120.0 . . ?
C35B C34B C33B 120.0 . . ?
C35B C34B H34B 120.0 . . ?
C34B C35B H35B 120.0 . . ?
C34B C35B C36B 120.0 . . ?
C36B C35B H35B 120.0 . . ?
C35B C36B H36B 120.0 . . ?
C37B C36B C35B 120.0 . . ?
C37B C36B H36B 120.0 . . ?
C32B C37B H37B 120.0 . . ?
C36B C37B C32B 120.0 . . ?
C36B C37B H37B 120.0 . . ?

loop_
_geom_bond_atom_site_label_1
_geom_bond_atom_site_label_2
_geom_bond_distance
_geom_bond_site_symmetry_2
_geom_bond_publ_flag
Br1A C8A 1.865(6) . ?
Ni1A O1A 1.874(8) . ?
Ni1A N1A 1.871(10) . ?
Ni1A N3A 1.830(10) . ?
Ni1A N4A 1.856(10) . ?
O1A C1A 1.283(15) . ?
O2A C1A 1.273(16) . ?
O3A C12A 1.224(14) . ?
O4A C26A 1.260(18) . ?
N1A C2A 1.524(14) . ?
N1A C13A 1.231(14) . ?
N2A H2A 0.8600 . ?
N2A C4A 1.436(14) . ?
N2A C12A 1.432(15) . ?
N3A C25A 1.397(16) . ?
N3A C26A 1.409(17) . ?
N4A C27A 1.548(18) . ?
N4A C30A 1.552(17) . ?
N4A C31A 1.492(15) . ?
C1A C2A 1.524(17) . ?
C2A H2AA 0.9800 . ?
C2A C3A 1.558(15) . ?
C3A H3AA 0.9700 . ?
C3A H3AB 0.9700 . ?
C3A C4A 1.539(15) . ?
C4A H4A 0.9800 . ?
C4A C5A 1.447(14) . ?
C5A H5AA 0.9700 . ?
C5A H5AB 0.9700 . ?
C5A C6A 1.483(13) . ?
C11A C6A 1.3900 . ?
C11A C10A 1.3900 . ?
C11A C12A 1.483(11) . ?
C6A C7A 1.3900 . ?
C7A H7A 0.9300 . ?
C7A C8A 1.3900 . ?
C8A C9A 1.3900 . ?
C9A H9A 0.9300 . ?
C9A C10A 1.3900 . ?
C10A H10A 0.9300 . ?
C13A C14A 1.535(12) . ?
C13A C20A 1.494(17) . ?
C17A H17A 0.9300 . ?
C17A C18A 1.3900 . ?
C17A C16A 1.3900 . ?
C18A H18A 0.9300 . ?
C18A C19A 1.3900 . ?
C19A H19A 0.9300 . ?
C19A C14A 1.3900 . ?
C14A C15A 1.3900 . ?
C15A H15A 0.9300 . ?
C15A C16A 1.3900 . ?
C16A H16A 0.9300 . ?
C20A C21A 1.387(16) . ?
C20A C25A 1.418(17) . ?
C21A H21A 0.9300 . ?
C21A C22A 1.317(17) . ?
C22A H22A 0.9300 . ?
C22A C23A 1.448(19) . ?
C23A H23A 0.9300 . ?
C23A C24A 1.270(18) . ?
C24A H24A 0.9300 . ?
C24A C25A 1.407(18) . ?
C26A C27A 1.459(19) . ?
C27A H27A 0.9800 . ?
C27A C28A 1.603(18) . ?
C28A H28A 0.9700 . ?
C28A H28B 0.9700 . ?
C28A C29A 1.522(12) . ?
C29A H29A 0.9700 . ?
C29A H29B 0.9700 . ?
C29A C30A 1.51(2) . ?
C30A H30A 0.9700 . ?
C30A H30B 0.9700 . ?
C31A H31A 0.9700 . ?
C31A H31B 0.9700 . ?
C31A C32A 1.498(13) . ?
C32A C37A 1.3900 . ?
C32A C33A 1.3900 . ?
C37A H37A 0.9300 . ?
C37A C36A 1.3900 . ?
C36A H36A 0.9300 . ?
C36A C35A 1.3900 . ?
C35A H35A 0.9300 . ?
C35A C34A 1.3900 . ?
C34A H34A 0.9300 . ?
C34A C33A 1.3900 . ?
C33A H33A 0.9300 . ?
Br1B C8B 1.866(6) . ?
Ni1B O1B 1.794(8) . ?
Ni1B N1B 1.829(9) . ?
Ni1B N3B 1.877(10) . ?
Ni1B N4B 1.916(8) . ?
O1B C1B 1.300(16) . ?
O2B C1B 1.159(14) . ?
O3B C12B 1.306(17) . ?
O4B C26B 1.247(15) . ?
N1B C2B 1.476(14) . ?
N1B C13B 1.269(14) . ?
N2B H2B 0.8600 . ?
N2B C4B 1.462(14) . ?
N2B C12B 1.318(15) . ?
N3B C25B 1.441(11) . ?
N3B C26B 1.420(14) . ?
N4B C27B 1.530(15) . ?
N4B C30B 1.498(14) . ?
N4B C31B 1.537(15) . ?
C1B C2B 1.472(17) . ?
C2B H2BA 0.9800 . ?
C2B C3B 1.617(16) . ?
C3B H3BA 0.9700 . ?
C3B H3BB 0.9700 . ?
C3B C4B 1.518(15) . ?
C4B H4B 0.9800 . ?
C4B C5B 1.498(15) . ?
C5B H5BA 0.9700 . ?
C5B H5BB 0.9700 . ?
C5B C6B 1.512(13) . ?
C7B H7B 0.9300 . ?
C7B C8B 1.3900 . ?
C7B C6B 1.3900 . ?
C8B C9B 1.3900 . ?
C9B H9B 0.9300 . ?
C9B C10B 1.3900 . ?
C10B H10B 0.9300 . ?
C10B C11B 1.3900 . ?
C11B C6B 1.3900 . ?
C11B C12B 1.427(15) . ?
C13B C14B 1.544(12) . ?
C13B C20B 1.454(16) . ?
C18B H18B 0.9300 . ?
C18B C17B 1.3900 . ?
C18B C19B 1.3900 . ?
C17B H17B 0.9300 . ?
C17B C16B 1.3900 . ?
C16B H16B 0.9300 . ?
C16B C15B 1.3900 . ?
C15B H15B 0.9300 . ?
C15B C14B 1.3900 . ?
C14B C19B 1.3900 . ?
C19B H19B 0.9300 . ?
C22B H22B 0.9300 . ?
C22B C21B 1.3900 . ?
C22B C23B 1.3900 . ?
C21B H21B 0.9300 . ?
C21B C20B 1.3900 . ?
C20B C25B 1.3900 . ?
C25B C24B 1.3900 . ?
C24B H24B 0.9300 . ?
C24B C23B 1.3900 . ?
C23B H23B 0.9300 . ?
C26B C27B 1.426(17) . ?
C27B H27B 0.9800 . ?
C27B C28B 1.556(17) . ?
C28B H28C 0.9700 . ?
C28B H28D 0.9700 . ?
C28B C29B 1.61(2) . ?
C29B H29C 0.9700 . ?
C29B H29D 0.9700 . ?
C29B C30B 1.48(2) . ?
C30B H30C 0.9700 . ?
C30B H30D 0.9700 . ?
C31B H31C 0.9700 . ?
C31B H31D 0.9700 . ?
C31B C32B 1.524(13) . ?
C32B C33B 1.3900 . ?
C32B C37B 1.3900 . ?
C33B H33B 0.9300 . ?
C33B C34B 1.3900 . ?
C34B H34B 0.9300 . ?
C34B C35B 1.3900 . ?
C35B H35B 0.9300 . ?
C35B C36B 1.3900 . ?
C36B H36B 0.9300 . ?
C36B C37B 1.3900 . ?
C37B H37B 0.9300 . ?

loop_
_geom_torsion_atom_site_label_1
_geom_torsion_atom_site_label_2
_geom_torsion_atom_site_label_3
_geom_torsion_atom_site_label_4
_geom_torsion
_geom_torsion_site_symmetry_1
_geom_torsion_site_symmetry_2
_geom_torsion_site_symmetry_3
_geom_torsion_site_symmetry_4
_geom_torsion_publ_flag
Br1A C8A C9A C10A -176.5(6) . . . . ?
Ni1A O1A C1A O2A 177.0(11) . . . . ?
Ni1A O1A C1A C2A -11.5(15) . . . . ?
Ni1A N1A C2A C1A 10.1(12) . . . . ?
Ni1A N1A C2A C3A -106.9(9) . . . . ?
Ni1A N1A C13A C14A -168.2(8) . . . . ?
Ni1A N1A C13A C20A 8.6(19) . . . . ?
Ni1A N3A C25A C20A -16.0(18) . . . . ?
Ni1A N3A C25A C24A 158.9(13) . . . . ?
Ni1A N3A C26A O4A 155.5(14) . . . . ?
Ni1A N3A C26A C27A -19.5(15) . . . . ?
Ni1A N4A C27A C26A 14.2(14) . . . . ?
Ni1A N4A C27A C28A -110.7(10) . . . . ?
Ni1A N4A C30A C29A 129.9(13) . . . . ?
Ni1A N4A C31A C32A -57.5(13) . . . . ?
O1A Ni1A N1A C2A -13.3(8) . . . . ?
O1A Ni1A N1A C13A 160.0(11) . . . . ?
O1A Ni1A N4A C27A 159.2(8) . . . . ?
O1A Ni1A N4A C30A 43.1(10) . . . . ?
O1A Ni1A N4A C31A -78.7(8) . . . . ?
O1A C1A C2A N1A 0.8(16) . . . . ?
O1A C1A C2A C3A 121.6(12) . . . . ?
O2A C1A C2A N1A 173.0(12) . . . . ?
O2A C1A C2A C3A -66.3(15) . . . . ?
O4A C26A C27A N4A -172.5(14) . . . . ?
O4A C26A C27A C28A -57(2) . . . . ?
N1A Ni1A O1A C1A 14.3(9) . . . . ?
N1A Ni1A N3A C25A 24.8(11) . . . . ?
N1A Ni1A N3A C26A -155.8(9) . . . . ?
N1A C2A C3A C4A 40.6(14) . . . . ?
N1A C13A C14A C19A 82.7(12) . . . . ?
N1A C13A C14A C15A -99.8(12) . . . . ?
N1A C13A C20A C21A -172.8(13) . . . . ?
N1A C13A C20A C25A 8(2) . . . . ?
N2A C4A C5A C6A 41.4(15) . . . . ?
N3A Ni1A N1A C2A 166.2(8) . . . . ?
N3A Ni1A N1A C13A -20.5(11) . . . . ?
N3A Ni1A N4A C27A -20.3(9) . . . . ?
N3A Ni1A N4A C30A -136.3(10) . . . . ?
N3A Ni1A N4A C31A 101.8(8) . . . . ?
N3A C26A C27A N4A 2.7(18) . . . . ?
N3A C26A C27A C28A 117.9(14) . . . . ?
N4A Ni1A O1A C1A -165.4(9) . . . . ?
N4A Ni1A N3A C25A -155.6(11) . . . . ?
N4A Ni1A N3A C26A 23.9(10) . . . . ?
N4A C27A C28A C29A -35.2(16) . . . . ?
N4A C31A C32A C37A 83.3(12) . . . . ?
N4A C31A C32A C33A -98.0(12) . . . . ?
C1A C2A C3A C4A -75.7(13) . . . . ?
C2A N1A C13A C14A 4.5(18) . . . . ?
C2A N1A C13A C20A -178.7(11) . . . . ?
C2A C3A C4A N2A -171.4(9) . . . . ?
C2A C3A C4A C5A 68.3(13) . . . . ?
C3A C4A C5A C6A 158.6(10) . . . . ?
C4A N2A C12A O3A -165.3(13) . . . . ?
C4A N2A C12A C11A 1.7(18) . . . . ?
C4A C5A C6A C11A -26.3(14) . . . . ?
C4A C5A C6A C7A 152.8(9) . . . . ?
C5A C6A C7A C8A -179.2(9) . . . . ?
C11A C6A C7A C8A 0.0 . . . . ?
C6A C11A C10A C9A 0.0 . . . . ?
C6A C11A C12A O3A -176.4(12) . . . . ?
C6A C11A C12A N2A 17.0(14) . . . . ?
C6A C7A C8A Br1A 176.3(6) . . . . ?
C6A C7A C8A C9A 0.0 . . . . ?
C7A C8A C9A C10A 0.0 . . . . ?
C8A C9A C10A C11A 0.0 . . . . ?
C10A C11A C6A C5A 179.2(9) . . . . ?
C10A C11A C6A C7A 0.0 . . . . ?
C10A C11A C12A O3A -0.4(18) . . . . ?
C10A C11A C12A N2A -167.0(8) . . . . ?
C12A N2A C4A C3A -151.6(11) . . . . ?
C12A N2A C4A C5A -30.6(17) . . . . ?
C12A C11A C6A C5A -4.9(11) . . . . ?
C12A C11A C6A C7A 176.0(9) . . . . ?
C12A C11A C10A C9A -176.0(9) . . . . ?
C13A N1A C2A C1A -163.4(12) . . . . ?
C13A N1A C2A C3A 79.6(15) . . . . ?
C13A C14A C15A C16A -177.4(10) . . . . ?
C13A C20A C21A C22A -177.6(16) . . . . ?
C13A C20A C25A N3A -4(2) . . . . ?
C13A C20A C25A C24A -179.7(12) . . . . ?
C17A C18A C19A C14A 0.0 . . . . ?
C18A C17A C16A C15A 0.0 . . . . ?
C18A C19A C14A C13A 177.5(9) . . . . ?
C18A C19A C14A C15A 0.0 . . . . ?
C19A C14A C15A C16A 0.0 . . . . ?
C14A C13A C20A C21A 4.2(17) . . . . ?
C14A C13A C20A C25A -175.3(12) . . . . ?
C14A C15A C16A C17A 0.0 . . . . ?
C16A C17A C18A C19A 0.0 . . . . ?
C20A C13A C14A C19A -94.5(10) . . . . ?
C20A C13A C14A C15A 82.9(11) . . . . ?
C20A C21A C22A C23A -6(3) . . . . ?
C21A C20A C25A N3A 176.5(12) . . . . ?
C21A C20A C25A C24A 0.7(19) . . . . ?
C21A C22A C23A C24A 8(2) . . . . ?
C22A C23A C24A C25A -7(3) . . . . ?
C23A C24A C25A N3A -172.9(17) . . . . ?
C23A C24A C25A C20A 2(3) . . . . ?
C25A N3A C26A O4A -25(2) . . . . ?
C25A N3A C26A C27A 160.0(12) . . . . ?
C25A C20A C21A C22A 2(2) . . . . ?
C26A N3A C25A C20A 164.5(13) . . . . ?
C26A N3A C25A C24A -21(2) . . . . ?
C26A C27A C28A C29A -157.4(15) . . . . ?
C27A N4A C30A C29A 12.7(17) . . . . ?
C27A N4A C31A C32A 61.7(15) . . . . ?
C27A C28A C29A C30A 40.7(17) . . . . ?
C28A C29A C30A N4A -32.2(18) . . . . ?
C30A N4A C27A C26A 137.4(13) . . . . ?
C30A N4A C27A C28A 12.6(14) . . . . ?
C30A N4A C31A C32A 175.5(11) . . . . ?
C31A N4A C27A C26A -107.6(13) . . . . ?
C31A N4A C27A C28A 127.5(11) . . . . ?
C31A N4A C30A C29A -105.8(15) . . . . ?
C31A C32A C37A C36A 178.7(10) . . . . ?
C31A C32A C33A C34A -178.7(10) . . . . ?
C32A C37A C36A C35A 0.0 . . . . ?
C37A C32A C33A C34A 0.0 . . . . ?
C37A C36A C35A C34A 0.0 . . . . ?
C36A C35A C34A C33A 0.0 . . . . ?
C35A C34A C33A C32A 0.0 . . . . ?
C33A C32A C37A C36A 0.0 . . . . ?
Br1B C8B C9B C10B 175.3(6) . . . . ?
Ni1B O1B C1B O2B -171.2(13) . . . . ?
Ni1B O1B C1B C2B 3.8(16) . . . . ?
Ni1B N1B C2B C1B 29.7(11) . . . . ?
Ni1B N1B C2B C3B -86.8(10) . . . . ?
Ni1B N1B C13B C14B 178.5(7) . . . . ?
Ni1B N1B C13B C20B -0.7(19) . . . . ?
Ni1B N3B C25B C20B -18.4(10) . . . . ?
Ni1B N3B C25B C24B 159.6(5) . . . . ?
Ni1B N3B C26B O4B 167.1(11) . . . . ?
Ni1B N3B C26B C27B -10.2(13) . . . . ?
Ni1B N4B C27B C26B 34.5(12) . . . . ?
Ni1B N4B C27B C28B -87.8(9) . . . . ?
Ni1B N4B C30B C29B 70.1(12) . . . . ?
Ni1B N4B C31B C32B -163.6(8) . . . . ?
O1B Ni1B N1B C2B -24.2(8) . . . . ?
O1B Ni1B N1B C13B 164.1(11) . . . . ?
O1B C1B C2B N1B -21.8(16) . . . . ?
O1B C1B C2B C3B 93.7(14) . . . . ?
O2B C1B C2B N1B 153.5(14) . . . . ?
O2B C1B C2B C3B -91.0(16) . . . . ?
O4B C26B C27B N4B 165.8(13) . . . . ?
O4B C26B C27B C28B -75.4(19) . . . . ?
N1B Ni1B O1B C1B 12.1(10) . . . . ?
N1B Ni1B N3B C25B 21.3(8) . . . . ?
N1B Ni1B N3B C26B -151.5(8) . . . . ?
N1B C2B C3B C4B 171.8(10) . . . . ?
N1B C13B C14B C15B -98.2(11) . . . . ?
N1B C13B C14B C19B 88.2(12) . . . . ?
N1B C13B C20B C21B -167.3(11) . . . . ?
N1B C13B C20B C25B 9.8(16) . . . . ?
N2B C4B C5B C6B -46.8(14) . . . . ?
N3B Ni1B N1B C2B 159.1(8) . . . . ?
N3B Ni1B N1B C13B -12.6(11) . . . . ?
N3B C25B C24B C23B -178.0(8) . . . . ?
N3B C26B C27B N4B -17.0(16) . . . . ?
N3B C26B C27B C28B 101.8(13) . . . . ?
N4B Ni1B O1B C1B -165.0(10) . . . . ?
N4B Ni1B N3B C25B -161.6(8) . . . . ?
N4B Ni1B N3B C26B 25.6(8) . . . . ?
N4B C27B C28B C29B -11.3(13) . . . . ?
N4B C31B C32B C33B 90.7(11) . . . . ?
N4B C31B C32B C37B -87.5(11) . . . . ?
C1B C2B C3B C4B 58.1(15) . . . . ?
C2B N1B C13B C14B 7.8(16) . . . . ?
C2B N1B C13B C20B -171.3(10) . . . . ?
C2B C3B C4B N2B -171.8(10) . . . . ?
C2B C3B C4B C5B 60.1(15) . . . . ?
C3B C4B C5B C6B 77.3(13) . . . . ?
C4B N2B C12B O3B 166.1(11) . . . . ?
C4B N2B C12B C11B -6.6(18) . . . . ?
C4B C5B C6B C7B -156.2(7) . . . . ?
C4B C5B C6B C11B 27.0(12) . . . . ?
C7B C8B C9B C10B 0.0 . . . . ?
C8B C7B C6B C5B -176.8(9) . . . . ?
C8B C7B C6B C11B 0.0 . . . . ?
C8B C9B C10B C11B 0.0 . . . . ?
C9B C10B C11B C6B 0.0 . . . . ?
C9B C10B C11B C12B 174.2(9) . . . . ?
C10B C11B C6B C5B 176.8(9) . . . . ?
C10B C11B C6B C7B 0.0 . . . . ?
C10B C11B C12B O3B -1.3(16) . . . . ?
C10B C11B C12B N2B 171.0(10) . . . . ?
C6B C7B C8B Br1B -175.5(6) . . . . ?
C6B C7B C8B C9B 0.0 . . . . ?
C6B C11B C12B O3B 172.8(10) . . . . ?
C6B C11B C12B N2B -14.9(15) . . . . ?
C12B N2B C4B C3B -87.1(14) . . . . ?
C12B N2B C4B C5B 39.6(16) . . . . ?
C12B C11B C6B C5B 2.8(10) . . . . ?
C12B C11B C6B C7B -174.0(9) . . . . ?
C13B N1B C2B C1B -158.3(12) . . . . ?
C13B N1B C2B C3B 85.2(14) . . . . ?
C13B C14B C19B C18B 173.6(10) . . . . ?
C13B C20B C25B N3B 0.8(9) . . . . ?
C13B C20B C25B C24B -177.1(8) . . . . ?
C18B C17B C16B C15B 0.0 . . . . ?
C17B C18B C19B C14B 0.0 . . . . ?
C17B C16B C15B C14B 0.0 . . . . ?
C16B C15B C14B C13B -173.5(10) . . . . ?
C16B C15B C14B C19B 0.0 . . . . ?
C15B C14B C19B C18B 0.0 . . . . ?
C14B C13B C20B C21B 13.6(12) . . . . ?
C14B C13B C20B C25B -169.3(7) . . . . ?
C19B C18B C17B C16B 0.0 . . . . ?
C22B C21B C20B C13B 177.1(8) . . . . ?
C22B C21B C20B C25B 0.0 . . . . ?
C21B C22B C23B C24B 0.0 . . . . ?
C21B C20B C25B N3B 177.9(9) . . . . ?
C21B C20B C25B C24B 0.0 . . . . ?
C20B C13B C14B C15B 81.0(11) . . . . ?
C20B C13B C14B C19B -92.5(9) . . . . ?
C20B C25B C24B C23B 0.0 . . . . ?
C25B N3B C26B O4B -5.6(19) . . . . ?
C25B N3B C26B C27B 177.1(10) . . . . ?
C25B C24B C23B C22B 0.0 . . . . ?
C23B C22B C21B C20B 0.0 . . . . ?
C26B N3B C25B C20B 153.5(9) . . . . ?
C26B N3B C25B C24B -28.5(13) . . . . ?
C26B C27B C28B C29B -134.6(13) . . . . ?
C27B N4B C30B C29B -44.2(13) . . . . ?
C27B N4B C31B C32B -52.0(13) . . . . ?
C27B C28B C29B C30B -16.6(16) . . . . ?
C28B C29B C30B N4B 37.2(15) . . . . ?
C30B N4B C27B C26B 158.2(11) . . . . ?
C30B N4B C27B C28B 35.9(12) . . . . ?
C30B N4B C31B C32B 68.1(13) . . . . ?
C31B N4B C27B C26B -79.1(13) . . . . ?
C31B N4B C27B C28B 158.6(10) . . . . ?
C31B N4B C30B C29B -167.8(11) . . . . ?
C31B C32B C33B C34B -178.1(9) . . . . ?
C31B C32B C37B C36B 178.2(9) . . . . ?
C32B C33B C34B C35B 0.0 . . . . ?
C33B C32B C37B C36B 0.0 . . . . ?
C33B C34B C35B C36B 0.0 . . . . ?
C34B C35B C36B C37B 0.0 . . . . ?
C35B C36B C37B C32B 0.0 . . . . ?
C37B C32B C33B C34B 0.0 . . . . ?

loop_
_twin_individual_id
_twin_individual_mass_fraction_refined
1 0.875(16)
2 0.125(16)

loop_
_smtbx_masks_void_nr
_smtbx_masks_void_average_x
_smtbx_masks_void_average_y
_smtbx_masks_void_average_z
_smtbx_masks_void_volume
_smtbx_masks_void_count_electrons
_smtbx_masks_void_content
1 0.039 -0.069 0.274 453.4 179.4 ?
2 -0.980 0.431 0.726 453.4 176.3 ?
